data_7123262
loop_
_publ_author_name
'Weisheim, Eugen'
'Weigel, Simon'
'Neumann, Beate'
'Stammler, Georg'
'Mitzel, Norbert Werner'

_publ_section_title
;
 Trifunctional organometallic frameworks and cages based on
 all-cis-1,3,5-triethynyl-1,3,5-trisilacyclohexanes
;
_journal_name_full 'Chemical Communications'
_journal_paper_doi 10.1039/C9CC02315A
_journal_year 2019
_chemical_formula_moiety 'C36 H48 Si6'
_chemical_formula_sum 'C36 H48 Si6'
_chemical_formula_weight 649.28
_chemical_name_systematic
;
 ?
;
_space_group_crystal_system monoclinic
_space_group_IT_number 14
_space_group_name_Hall '-P 2ybc'
_space_group_name_H-M_alt 'P 1 21/c 1'
_symmetry_space_group_name_Hall '-P 2ybc'
_symmetry_space_group_name_H-M 'P 1 21/c 1'
_atom_sites_solution_hydrogens difmap
_atom_sites_solution_primary direct
_audit_creation_date 2016-01-05
_audit_creation_method
;
  Olex2 1.2-ac2
  (compiled 2012.03.27 svn.r2268, GUI svn.r4156)
;
_audit_update_record
;
2019-03-08 deposited with the CCDC.    2019-04-02 downloaded from the CCDC.
;
_cell_angle_alpha 90
_cell_angle_beta 113.9949(9)
_cell_angle_gamma 90
_cell_formula_units_Z 4
_cell_length_a 10.69042(8)
_cell_length_b 32.0784(2)
_cell_length_c 12.72592(10)
_cell_measurement_reflns_used 66184
_cell_measurement_temperature 100.00(10)
_cell_measurement_theta_max 76.0940
_cell_measurement_theta_min 3.8000
_cell_volume 3986.98(6)
_computing_cell_refinement 'CrysAlisPro 1.171.38.41 (Rigaku OD, 2015)'
_computing_data_collection 'CrysAlisPro 1.171.38.41 (Rigaku OD, 2015)'
_computing_data_reduction 'CrysAlisPro 1.171.38.41 (Rigaku OD, 2015)'
_computing_molecular_graphics
;
O. V. Dolomanov, L. J. Bourhis, R. J. Gildea, J. A. K. Howard and H. Puschmann,
OLEX2: a complete structure solution, refinement and analysis program.
J. Appl. Cryst. (2009). 42, 339-341.
;
_computing_publication_material
;
O. V. Dolomanov, L. J. Bourhis, R. J. Gildea, J. A. K. Howard and H. Puschmann,
OLEX2: a complete structure solution, refinement and analysis program.
J. Appl. Cryst. (2009). 42, 339-341.
;
_computing_structure_refinement
;
SHELXL, G.M. Sheldrick, Acta Cryst.
(2008). A64, 112-122
;
_computing_structure_solution
;
SHELXS, G.M. Sheldrick, Acta Cryst.
(2008). A64, 112-122
;
_diffrn_ambient_environment N~2~
_diffrn_ambient_temperature 100.00(10)
_diffrn_detector 'CCD plate'
_diffrn_detector_area_resol_mean 5.3114
_diffrn_detector_type Atlas
_diffrn_measured_fraction_theta_full 0.999
_diffrn_measured_fraction_theta_max 0.997
_diffrn_measurement_details
;
List of Runs (angles in degrees, time in seconds):

  # Type    Start    End  Width  t~exp~   \w     \q     \k     \f   Frames
#--------------------------------------------------------------------------
  1  \w   -109.00 -17.00   1.00    2.50    --  -38.50 -40.00 -67.00   92
  2  \w   -122.00 -35.00   1.00    2.50    --  -38.50-178.00 -30.00   87
  3  \w    -64.00  30.00   1.00    2.50    --  -38.50  57.00   0.00   94
  4  \w     57.00 127.00   1.00    2.50    --   43.45 178.00-120.00   70
  5  \w     22.00 114.00   1.00    2.50    --   43.45  40.00  85.00   92
  6  \w     57.00 127.00   1.00    2.50    --   43.45 178.00 -30.00   70
  7  \w     13.00 115.00   1.00    2.50    --   43.45  77.00 150.00  102
  8  \w     13.00 115.00   1.00    2.50    --   43.45  77.00  90.00  102
  9  \w     13.00 115.00   1.00    2.50    --   43.45  77.00  30.00  102
 10  \w     13.00 115.00   1.00    2.50    --   43.45  77.00 -90.00  102
 11  \w     13.00 115.00   1.00    2.50    --   43.45  77.00 -30.00  102
 12  \w     12.00  46.00   1.00    2.50    --   43.45  81.00 178.37   34
 13  \w     18.00 112.00   1.00    2.50    --   43.45  57.00 -90.00   94
 14  \w     18.00 112.00   1.00    2.50    --   43.45  57.00-150.00   94
 15  \w     82.00 178.00   1.00   10.00    --  111.00  74.00-135.24   96
 16  \w     81.00 178.00   1.00   10.00    --  111.00  76.00 -88.22   97
 17  \w     85.00 178.00   1.00   10.00    --  111.00  62.00   7.19   93
 18  \w     85.00 178.00   1.00   10.00    --  111.00  61.00  30.00   93
 19  \w     82.00 178.00   1.00   10.00    --  111.00  71.00-115.75   96
 20  \w     31.00 109.00   1.00   10.00    --  111.00 -94.00 150.00   78
 21  \w     81.00 162.00   1.00   10.00    --  111.00  77.00-180.00   81
 22  \w     85.00 177.00   1.00   10.00    --  111.00  61.00  60.00   92
 23  \w     43.00 137.00   1.00   10.00    --  111.00 -61.00 -90.00   94
 24  \w     53.00 122.00   1.00   10.00    --  111.00-125.00 -90.00   69
 25  \w     85.00 165.00   1.00   10.00    --  111.00  61.00 150.00   80
 26  \w     86.00 113.00   1.00   10.00    --  111.00  61.00 -51.62   27
 27  \w     83.00 109.00   1.00   10.00    --  111.00  70.00  85.07   26
 28  \w    143.00 169.00   1.00   10.00    --  111.00  77.00 120.00   26
 29  \w     31.00  98.00   1.00   10.00    --  111.00 -94.00 -90.00   67
 30  \w     85.00 111.00   1.00   10.00    --  111.00  61.00 130.44   26
 31  \w     37.00 105.00   1.00   10.00    --  111.00 -94.00  90.00   68
 32  \w     81.00 114.00   1.00   10.00    --  111.00  77.00 150.00   33
 33  \w     81.00 107.00   1.00   10.00    --  111.00  77.00   0.00   26
 34  \w     48.00  75.00   1.00   10.00    --  111.00 -94.00-150.00   27
 35  \w     82.00 157.00   1.00   10.00    --  111.00  71.00 -88.13   75
 36  \w     82.00 109.00   1.00   10.00    --  111.00  72.00-158.11   27
 37  \w     85.00 165.00   1.00   10.00    --  111.00  61.00  90.00   80
 38  \w     81.00 107.00   1.00   10.00    --  111.00  77.00 120.00   26
 39  \w     81.00 134.00   1.00   10.00    --  111.00  77.00-150.00   53
 40  \w     85.00 111.00   1.00   10.00    --  111.00  61.00 -60.00   26
 41  \w     81.00 152.00   1.00   10.00    --  111.00  77.00  30.00   71
 42  \w     85.00 111.00   1.00   10.00    --  111.00  61.00 -30.00   26
 43  \w     81.00 108.00   1.00   10.00    --  111.00  77.00  60.00   27
 44  \w     85.00 132.00   1.00   10.00    --  111.00  61.00-150.00   47
 45  \w     85.00 114.00   1.00   10.00    --  111.00  61.00   0.00   29
 46  \w     85.00 110.00   1.00   10.00    --  111.00  61.00 -90.00   25
 47  \w     81.00 177.00   1.00   10.00    --  111.00  77.00 -60.00   96
 48  \w     83.00 114.00   1.00   10.00    --  111.00  68.00  65.22   31
 49  \w     85.00 169.00   1.00   10.00    --  111.00  61.00-180.00   84
 50  \w    118.00 177.00   1.00   10.00    --  111.00  77.00 -30.00   59
 51  \w     83.00 109.00   1.00   10.00    --  111.00 -94.00 -60.00   26
 52  \w     41.00 122.00   1.00   10.00    --  111.00-125.00  90.00   81
 53  \w     81.00 115.00   1.00   10.00    --  111.00  77.00 -30.00   34
 54  \w     82.00 108.00   1.00   10.00    --  111.00  72.00 -38.21   26
 55  \w     84.00 110.00   1.00   10.00    --  111.00  64.00 103.09   26
 56  \w     82.00 177.00   1.00   10.00    --  111.00  72.00 103.45   95
;
_diffrn_measurement_device 'four-circle diffractometer'
_diffrn_measurement_device_type 'SuperNova, Dual, Cu at zero, Atlas'
_diffrn_measurement_method '\w scans'
_diffrn_orient_matrix_type 'CrysAlisPro convention (1999,Acta A55,543-557)'
_diffrn_orient_matrix_UB_11 -0.0892916000
_diffrn_orient_matrix_UB_12 -0.0239906000
_diffrn_orient_matrix_UB_13 -0.1099126000
_diffrn_orient_matrix_UB_21 -0.1143668000
_diffrn_orient_matrix_UB_22 -0.0037161000
_diffrn_orient_matrix_UB_23 0.0437640000
_diffrn_orient_matrix_UB_31 -0.0618532000
_diffrn_orient_matrix_UB_32 0.0414369000
_diffrn_orient_matrix_UB_33 -0.0597158000
_diffrn_radiation_monochromator mirror
_diffrn_radiation_probe x-ray
_diffrn_radiation_type 'Cu K\a'
_diffrn_radiation_wavelength 1.54184
_diffrn_reflns_av_R_equivalents 0.0212
_diffrn_reflns_av_unetI/netI 0.0078
_diffrn_reflns_Laue_measured_fraction_full 0.999
_diffrn_reflns_Laue_measured_fraction_max 0.997
_diffrn_reflns_limit_h_max 13
_diffrn_reflns_limit_h_min -13
_diffrn_reflns_limit_k_max 40
_diffrn_reflns_limit_k_min -39
_diffrn_reflns_limit_l_max 16
_diffrn_reflns_limit_l_min -15
_diffrn_reflns_number 90276
_diffrn_reflns_point_group_measured_fraction_full 0.999
_diffrn_reflns_point_group_measured_fraction_max 0.997
_diffrn_reflns_theta_full 67.684
_diffrn_reflns_theta_max 76.227
_diffrn_reflns_theta_min 4.044
_diffrn_source 'micro-focus sealed X-ray tube'
_diffrn_source_type 'SuperNova (Cu) X-ray Source'
_exptl_absorpt_coefficient_mu 2.116
_exptl_absorpt_correction_T_max 0.899
_exptl_absorpt_correction_T_min 0.788
_exptl_absorpt_correction_type gaussian
_exptl_absorpt_process_details
;
CrysAlisPro 1.171.38.41 (Rigaku Oxford Diffraction, 2015)
Numerical absorption correction based on gaussian integration over
            a multifaceted crystal model
Empirical absorption correction using spherical harmonics,
 implemented in SCALE3 ABSPACK scaling algorithm.
;
_exptl_crystal_colour 'clear colourless'
_exptl_crystal_colour_lustre clear
_exptl_crystal_colour_primary colourless
_exptl_crystal_density_diffrn 1.082
_exptl_crystal_description plank
_exptl_crystal_F_000 1392
_exptl_crystal_size_max 0.289
_exptl_crystal_size_mid 0.215
_exptl_crystal_size_min 0.135
_refine_diff_density_max 0.359
_refine_diff_density_min -0.371
_refine_diff_density_rms 0.039
_refine_ls_extinction_coef 0.00016(6)
_refine_ls_extinction_expression Fc^*^=kFc[1+0.001xFc^2^\l^3^/sin(2\q)]^-1/4^
_refine_ls_extinction_method SHELXL
_refine_ls_goodness_of_fit_ref 1.038
_refine_ls_hydrogen_treatment refall
_refine_ls_matrix_type full
_refine_ls_number_parameters 572
_refine_ls_number_reflns 8336
_refine_ls_number_restraints 0
_refine_ls_restrained_S_all 1.038
_refine_ls_R_factor_all 0.0274
_refine_ls_R_factor_gt 0.0272
_refine_ls_shift/su_max 0.002
_refine_ls_shift/su_mean 0.000
_refine_ls_structure_factor_coef Fsqd
_refine_ls_weighting_details
;
 w=1/[\s^2^(Fo^2^)+(0.0388P)^2^+1.6290P]
 where P=(Fo^2^+2Fc^2^)/3
;
_refine_ls_weighting_scheme calc
_refine_ls_wR_factor_gt 0.0730
_refine_ls_wR_factor_ref 0.0732
_reflns_Friedel_coverage 0.000
_reflns_number_gt 8240
_reflns_number_total 8336
_reflns_threshold_expression 'I > 2\s(I)'
_cod_data_source_file c9cc02315a2.cif
_cod_data_source_block compound3b
_cod_database_code 7123262
_chemical_oxdiff_formula 'C36 H48 Si6'
_reflns_odcompleteness_completeness 99.93
_reflns_odcompleteness_iscentric 1
_reflns_odcompleteness_theta 66.97
_olex2_date_sample_data_collection 2016-01-04
_olex2_refinement_description
;
;
_olex2_submission_special_instructions 'No special instructions were received'
_oxdiff_exptl_absorpt_empirical_details
;
Empirical correction (ABSPACK) includes:
- Absorption correction using spherical harmonics
- Frame scaling
;
_oxdiff_exptl_absorpt_empirical_full_max 1.094
_oxdiff_exptl_absorpt_empirical_full_min 0.904
_shelx_space_group_comment
;
The symmetry employed for this shelxl refinement is uniquely defined
by the following loop, which should always be used as a source of
symmetry information in preference to the above space-group names.
They are only intended as comments.
;
_shelxl_version_number 2013-2

loop_
_space_group_symop_operation_xyz
'x, y, z'
'-x, y+1/2, -z+1/2'
'-x, -y, -z'
'x, -y-1/2, z-1/2'

loop_
_atom_site_label
_atom_site_type_symbol
_atom_site_fract_x
_atom_site_fract_y
_atom_site_fract_z
_atom_site_U_iso_or_equiv
_atom_site_adp_type
_atom_site_occupancy
_atom_site_site_symmetry_order
_atom_site_calc_flag
Si1 Si 0.57244(3) 0.37347(2) 0.77131(2) 0.01431(7) Uani 1 1 d
Si2 Si 0.49501(3) 0.41734(2) 0.95510(2) 0.01650(7) Uani 1 1 d
Si3 Si 0.32822(3) 0.43708(2) 0.69186(2) 0.01566(7) Uani 1 1 d
Si4 Si 0.50793(3) 0.24136(2) 0.56957(3) 0.02144(8) Uani 1 1 d
Si5 Si 0.38056(3) 0.40118(2) 1.28838(3) 0.02446(8) Uani 1 1 d
Si6 Si 0.04559(3) 0.31167(2) 0.57682(3) 0.03001(9) Uani 1 1 d
C1 C 0.51672(12) 0.36678(3) 0.89248(9) 0.0184(2) Uani 1 1 d
H1A H 0.4291(16) 0.3527(5) 0.8624(13) 0.029(4) Uiso 1 1 d
H1B H 0.5820(15) 0.3497(5) 0.9508(13) 0.027(4) Uiso 1 1 d
C2 C 0.35486(12) 0.44754(4) 0.84402(9) 0.0207(2) Uani 1 1 d
H2A H 0.3697(17) 0.4763(5) 0.8595(14) 0.038(4) Uiso 1 1 d
H2B H 0.2741(18) 0.4407(5) 0.8502(14) 0.037(4) Uiso 1 1 d
C3 C 0.49416(11) 0.42152(3) 0.68603(9) 0.0163(2) Uani 1 1 d
H3A H 0.5557(16) 0.4439(5) 0.7177(13) 0.029(4) Uiso 1 1 d
H3B H 0.4809(15) 0.4173(4) 0.6074(14) 0.027(4) Uiso 1 1 d
C4 C 0.52154(11) 0.32597(3) 0.68279(9) 0.0187(2) Uani 1 1 d
C5 C 0.50750(12) 0.29246(3) 0.63603(9) 0.0219(2) Uani 1 1 d
C6 C 0.35536(16) 0.21079(4) 0.55821(14) 0.0356(3) Uani 1 1 d
H6A H 0.3576(19) 0.1832(6) 0.5280(16) 0.051(5) Uiso 1 1 d
H6B H 0.272(2) 0.2250(6) 0.5103(17) 0.054(5) Uiso 1 1 d
H6C H 0.355(2) 0.2086(6) 0.6308(17) 0.054(5) Uiso 1 1 d
C7 C 0.50648(15) 0.25179(4) 0.42520(11) 0.0299(3) Uani 1 1 d
H7A H 0.4284(19) 0.2687(6) 0.3816(15) 0.044(5) Uiso 1 1 d
H7B H 0.5886(19) 0.2680(6) 0.4352(15) 0.045(5) Uiso 1 1 d
H7C H 0.5083(17) 0.2254(5) 0.3862(14) 0.040(4) Uiso 1 1 d
C8 C 0.66695(17) 0.21411(5) 0.66626(13) 0.0398(3) Uani 1 1 d
H8A H 0.671(2) 0.2123(6) 0.7432(18) 0.060(6) Uiso 1 1 d
H8B H 0.671(2) 0.1871(7) 0.6387(18) 0.066(6) Uiso 1 1 d
H8C H 0.744(2) 0.2290(7) 0.6716(18) 0.065(6) Uiso 1 1 d
C9 C 0.76421(11) 0.37434(3) 0.82743(9) 0.0189(2) Uani 1 1 d
C10 C 0.83658(12) 0.40542(4) 0.80010(11) 0.0259(2) Uani 1 1 d
H10 H 0.7883(17) 0.4284(5) 0.7539(14) 0.036(4) Uiso 1 1 d
C11 C 0.97851(13) 0.40378(4) 0.83902(13) 0.0338(3) Uani 1 1 d
H11 H 1.024(2) 0.4260(6) 0.8196(16) 0.053(5) Uiso 1 1 d
C12 C 1.05099(13) 0.37126(4) 0.90761(13) 0.0364(3) Uani 1 1 d
H12 H 1.1472(18) 0.3702(5) 0.9350(14) 0.038(4) Uiso 1 1 d
C13 C 0.98138(14) 0.33996(5) 0.93648(14) 0.0412(3) Uani 1 1 d
H13 H 1.030(2) 0.3168(6) 0.9841(17) 0.061(6) Uiso 1 1 d
C14 C 0.83975(13) 0.34151(4) 0.89660(12) 0.0330(3) Uani 1 1 d
H14 H 0.7945(17) 0.3191(5) 0.9160(14) 0.038(4) Uiso 1 1 d
C15 C 0.45418(12) 0.40839(3) 1.08068(10) 0.0211(2) Uani 1 1 d
C16 C 0.42562(12) 0.40437(4) 1.16271(10) 0.0229(2) Uani 1 1 d
C17 C 0.21318(17) 0.37392(6) 1.24335(15) 0.0419(3) Uani 1 1 d
H17A H 0.146(2) 0.3874(6) 1.1794(18) 0.055(5) Uiso 1 1 d
H17B H 0.187(2) 0.3748(6) 1.3084(18) 0.060(6) Uiso 1 1 d
H17C H 0.221(2) 0.3447(6) 1.2207(17) 0.054(5) Uiso 1 1 d
C18 C 0.37146(17) 0.45577(4) 1.33446(13) 0.0359(3) Uani 1 1 d
H18A H 0.354(2) 0.4560(6) 1.4033(17) 0.055(5) Uiso 1 1 d
H18B H 0.298(2) 0.4713(6) 1.2737(17) 0.052(5) Uiso 1 1 d
H18C H 0.461(2) 0.4693(6) 1.3543(17) 0.056(5) Uiso 1 1 d
C19 C 0.51560(16) 0.37110(4) 1.40368(12) 0.0341(3) Uani 1 1 d
H19A H 0.479(2) 0.3617(6) 1.4560(17) 0.055(5) Uiso 1 1 d
H19B H 0.599(2) 0.3885(7) 1.4443(18) 0.063(6) Uiso 1 1 d
H19C H 0.542(2) 0.3470(6) 1.3714(17) 0.058(5) Uiso 1 1 d
C20 C 0.66141(11) 0.44613(3) 1.00797(9) 0.0191(2) Uani 1 1 d
C21 C 0.68115(12) 0.48281(3) 0.95730(10) 0.0213(2) Uani 1 1 d
H21 H 0.6058(16) 0.4954(5) 0.8946(13) 0.028(4) Uiso 1 1 d
C22 C 0.80798(13) 0.50251(4) 0.99803(11) 0.0264(2) Uani 1 1 d
H22 H 0.8175(16) 0.5277(5) 0.9624(13) 0.033(4) Uiso 1 1 d
C23 C 0.91740(13) 0.48578(4) 1.09049(12) 0.0302(3) Uani 1 1 d
H23 H 1.0012(17) 0.4989(5) 1.1170(13) 0.033(4) Uiso 1 1 d
C24 C 0.90012(13) 0.44961(4) 1.14251(12) 0.0322(3) Uani 1 1 d
H24 H 0.9728(17) 0.4383(5) 1.2071(15) 0.038(4) Uiso 1 1 d
C25 C 0.77364(13) 0.42998(4) 1.10148(10) 0.0265(2) Uani 1 1 d
H25 H 0.7635(15) 0.4050(5) 1.1393(13) 0.030(4) Uiso 1 1 d
C26 C 0.21318(11) 0.39189(4) 0.64075(10) 0.0223(2) Uani 1 1 d
C27 C 0.14383(12) 0.36074(4) 0.61375(11) 0.0258(2) Uani 1 1 d
C28 C -0.12771(17) 0.32129(6) 0.5731(3) 0.0623(6) Uani 1 1 d
H28A H -0.173(3) 0.3397(8) 0.508(2) 0.084(8) Uiso 1 1 d
H28B H -0.174(2) 0.2964(8) 0.558(2) 0.082(7) Uiso 1 1 d
H28C H -0.119(3) 0.3323(10) 0.647(3) 0.122(12) Uiso 1 1 d
C29 C 0.0371(2) 0.29471(6) 0.43425(15) 0.0557(5) Uani 1 1 d
H29A H -0.011(2) 0.3147(8) 0.375(2) 0.077(7) Uiso 1 1 d
H29B H 0.127(3) 0.2916(8) 0.435(2) 0.080(8) Uiso 1 1 d
H29C H -0.005(3) 0.2692(8) 0.415(2) 0.084(8) Uiso 1 1 d
C30 C 0.13983(18) 0.27333(5) 0.69045(14) 0.0409(3) Uani 1 1 d
H30A H 0.234(2) 0.2707(6) 0.6987(16) 0.053(5) Uiso 1 1 d
H30B H 0.136(2) 0.2825(7) 0.7595(19) 0.062(6) Uiso 1 1 d
H30C H 0.096(2) 0.2463(7) 0.6735(18) 0.066(6) Uiso 1 1 d
C31 C 0.24560(11) 0.48324(3) 0.60040(9) 0.0184(2) Uani 1 1 d
C32 C 0.15812(12) 0.47901(4) 0.48414(10) 0.0224(2) Uani 1 1 d
H32 H 0.1373(15) 0.4523(5) 0.4515(13) 0.027(4) Uiso 1 1 d
C33 C 0.09775(12) 0.51358(4) 0.41686(10) 0.0273(2) Uani 1 1 d
H33 H 0.0377(16) 0.5097(5) 0.3377(14) 0.035(4) Uiso 1 1 d
C34 C 0.12170(13) 0.55314(4) 0.46486(12) 0.0293(3) Uani 1 1 d
H34 H 0.0772(16) 0.5767(5) 0.4187(14) 0.034(4) Uiso 1 1 d
C35 C 0.20549(14) 0.55801(4) 0.58021(12) 0.0302(3) Uani 1 1 d
H35 H 0.2233(18) 0.5854(5) 0.6147(15) 0.042(5) Uiso 1 1 d
C36 C 0.26760(12) 0.52344(4) 0.64716(11) 0.0249(2) Uani 1 1 d
H36 H 0.3263(15) 0.5276(5) 0.7292(13) 0.028(4) Uiso 1 1 d

loop_
_atom_site_aniso_label
_atom_site_aniso_U_11
_atom_site_aniso_U_22
_atom_site_aniso_U_33
_atom_site_aniso_U_23
_atom_site_aniso_U_13
_atom_site_aniso_U_12
Si1 0.01762(14) 0.01242(13) 0.01421(13) -0.00126(9) 0.00782(11) -0.00014(9)
Si2 0.02276(15) 0.01561(14) 0.01411(13) -0.00068(10) 0.01056(11) 0.00010(10)
Si3 0.01613(13) 0.01585(14) 0.01550(13) -0.00003(10) 0.00694(11) 0.00089(10)
Si4 0.02737(16) 0.01513(14) 0.02123(15) -0.00498(11) 0.00928(12) -0.00116(11)
Si5 0.03306(17) 0.02591(16) 0.02221(16) 0.00444(12) 0.01923(13) 0.00504(12)
Si6 0.02291(16) 0.01869(16) 0.03790(19) 0.00090(13) 0.00157(14) -0.00287(12)
C1 0.0252(5) 0.0154(5) 0.0167(5) 0.0002(4) 0.0108(4) -0.0004(4)
C2 0.0232(5) 0.0225(5) 0.0197(5) 0.0000(4) 0.0121(4) 0.0037(4)
C3 0.0196(5) 0.0154(5) 0.0157(5) -0.0001(4) 0.0090(4) 0.0005(4)
C4 0.0224(5) 0.0181(5) 0.0170(5) 0.0000(4) 0.0095(4) -0.0006(4)
C5 0.0276(6) 0.0196(5) 0.0194(5) -0.0014(4) 0.0103(4) -0.0013(4)
C6 0.0427(8) 0.0219(6) 0.0495(8) -0.0094(6) 0.0262(7) -0.0084(5)
C7 0.0434(7) 0.0224(6) 0.0253(6) -0.0069(5) 0.0155(6) -0.0039(5)
C8 0.0439(8) 0.0324(7) 0.0326(7) -0.0056(6) 0.0047(6) 0.0116(6)
C9 0.0196(5) 0.0179(5) 0.0188(5) -0.0024(4) 0.0073(4) 0.0009(4)
C10 0.0215(6) 0.0222(6) 0.0327(6) 0.0038(5) 0.0098(5) 0.0016(4)
C11 0.0222(6) 0.0297(7) 0.0484(8) 0.0034(6) 0.0132(6) -0.0026(5)
C12 0.0182(6) 0.0364(7) 0.0470(8) 0.0009(6) 0.0055(5) 0.0025(5)
C13 0.0267(7) 0.0364(8) 0.0513(9) 0.0152(6) 0.0062(6) 0.0095(6)
C14 0.0265(6) 0.0274(6) 0.0418(7) 0.0120(5) 0.0106(5) 0.0034(5)
C15 0.0271(6) 0.0189(5) 0.0199(5) -0.0004(4) 0.0121(4) 0.0007(4)
C16 0.0288(6) 0.0221(5) 0.0215(5) 0.0022(4) 0.0138(5) 0.0037(4)
C17 0.0390(8) 0.0507(9) 0.0460(9) 0.0015(7) 0.0276(7) -0.0023(7)
C18 0.0532(9) 0.0318(7) 0.0358(7) 0.0027(6) 0.0314(7) 0.0105(6)
C19 0.0471(8) 0.0318(7) 0.0268(6) 0.0091(5) 0.0187(6) 0.0070(6)
C20 0.0249(5) 0.0177(5) 0.0179(5) -0.0036(4) 0.0120(4) 0.0004(4)
C21 0.0272(6) 0.0200(5) 0.0204(5) -0.0027(4) 0.0136(5) 0.0001(4)
C22 0.0329(6) 0.0246(6) 0.0299(6) -0.0054(5) 0.0211(5) -0.0051(5)
C23 0.0242(6) 0.0368(7) 0.0343(6) -0.0108(5) 0.0167(5) -0.0055(5)
C24 0.0251(6) 0.0377(7) 0.0305(6) -0.0023(5) 0.0080(5) 0.0042(5)
C25 0.0298(6) 0.0240(6) 0.0251(6) 0.0009(5) 0.0107(5) 0.0020(5)
C26 0.0187(5) 0.0217(5) 0.0254(5) 0.0008(4) 0.0079(4) 0.0017(4)
C27 0.0197(5) 0.0230(6) 0.0309(6) 0.0012(5) 0.0064(5) 0.0022(4)
C28 0.0244(7) 0.0394(9) 0.1115(18) 0.0058(11) 0.0158(9) -0.0074(6)
C29 0.0776(14) 0.0338(8) 0.0360(8) -0.0047(7) 0.0028(8) -0.0076(8)
C30 0.0470(9) 0.0277(7) 0.0427(8) 0.0065(6) 0.0128(7) 0.0028(6)
C31 0.0169(5) 0.0195(5) 0.0211(5) 0.0017(4) 0.0099(4) 0.0020(4)
C32 0.0236(5) 0.0243(6) 0.0212(5) 0.0010(4) 0.0110(4) 0.0021(4)
C33 0.0249(6) 0.0354(7) 0.0219(6) 0.0073(5) 0.0097(5) 0.0057(5)
C34 0.0282(6) 0.0277(6) 0.0359(7) 0.0131(5) 0.0171(5) 0.0101(5)
C35 0.0348(7) 0.0197(6) 0.0386(7) 0.0023(5) 0.0176(6) 0.0034(5)
C36 0.0260(6) 0.0218(6) 0.0260(6) 0.0000(4) 0.0098(5) 0.0004(4)

loop_
_atom_type_symbol
_atom_type_description
_atom_type_scat_dispersion_real
_atom_type_scat_dispersion_imag
_atom_type_scat_source
C C 0.0181 0.0091 'International Tables Vol C Tables 4.2.6.8 and 6.1.1.4'
H H 0.0000 0.0000 'International Tables Vol C Tables 4.2.6.8 and 6.1.1.4'
Si Si 0.2541 0.3302 'International Tables Vol C Tables 4.2.6.8 and 6.1.1.4'

loop_
_exptl_crystal_face_index_h
_exptl_crystal_face_index_k
_exptl_crystal_face_index_l
_exptl_crystal_face_perp_dist
-1 18 -3 0.0937
-7 7 3 0.1305
-6 -5 5 0.1367
0 -18 4 0.1074
7 -2 -4 0.1272
-1 -14 -5 0.0418
2 -12 5 0.1012
0 18 4 0.0624
-4 -9 6 0.1197

loop_
_geom_angle_atom_site_label_1
_geom_angle_atom_site_label_2
_geom_angle_atom_site_label_3
_geom_angle
C3 Si1 C1 110.70(5)
C3 Si1 C9 111.67(5)
C4 Si1 C1 107.12(5)
C4 Si1 C3 112.02(5)
C4 Si1 C9 104.51(5)
C9 Si1 C1 110.57(5)
C1 Si2 C20 108.56(5)
C2 Si2 C1 109.29(5)
C2 Si2 C20 111.75(5)
C15 Si2 C1 110.50(5)
C15 Si2 C2 109.79(5)
C15 Si2 C20 106.93(5)
C2 Si3 C3 109.94(5)
C26 Si3 C2 107.81(5)
C26 Si3 C3 106.48(5)
C26 Si3 C31 108.99(5)
C31 Si3 C2 109.72(5)
C31 Si3 C3 113.70(5)
C5 Si4 C6 109.80(6)
C5 Si4 C7 106.99(5)
C5 Si4 C8 106.61(6)
C6 Si4 C7 111.31(7)
C6 Si4 C8 109.90(8)
C7 Si4 C8 112.06(7)
C16 Si5 C17 108.39(7)
C16 Si5 C18 106.59(6)
C16 Si5 C19 108.64(6)
C17 Si5 C18 111.85(8)
C19 Si5 C17 109.91(8)
C19 Si5 C18 111.31(7)
C27 Si6 C28 108.85(7)
C27 Si6 C29 107.16(8)
C27 Si6 C30 107.17(7)
C28 Si6 C29 111.75(12)
C30 Si6 C28 110.49(10)
C30 Si6 C29 111.24(8)
Si1 C1 H1A 107.9(9)
Si1 C1 H1B 109.1(9)
Si2 C1 Si1 112.84(5)
Si2 C1 H1A 107.9(9)
Si2 C1 H1B 110.1(9)
H1A C1 H1B 108.9(12)
Si2 C2 Si3 115.48(6)
Si2 C2 H2A 109.6(10)
Si2 C2 H2B 107.7(10)
Si3 C2 H2A 109.5(10)
Si3 C2 H2B 107.0(10)
H2A C2 H2B 107.3(14)
Si1 C3 H3A 107.9(9)
Si1 C3 H3B 109.2(9)
Si3 C3 Si1 113.77(5)
Si3 C3 H3A 106.7(9)
Si3 C3 H3B 109.7(9)
H3A C3 H3B 109.4(13)
C5 C4 Si1 169.93(10)
C4 C5 Si4 173.28(10)
Si4 C6 H6A 110.5(11)
Si4 C6 H6B 110.7(12)
Si4 C6 H6C 108.9(12)
H6A C6 H6B 110.3(16)
H6A C6 H6C 109.6(16)
H6B C6 H6C 106.8(16)
Si4 C7 H7A 109.1(10)
Si4 C7 H7B 108.6(10)
Si4 C7 H7C 110.4(10)
H7A C7 H7B 107.2(14)
H7A C7 H7C 112.7(14)
H7B C7 H7C 108.7(14)
Si4 C8 H8A 110.8(12)
Si4 C8 H8B 110.5(13)
Si4 C8 H8C 110.6(13)
H8A C8 H8B 109.3(18)
H8A C8 H8C 106.4(17)
H8B C8 H8C 109.1(18)
C10 C9 Si1 123.26(9)
C10 C9 C14 117.36(11)
C14 C9 Si1 119.33(9)
C9 C10 H10 119.5(10)
C9 C10 C11 121.38(11)
C11 C10 H10 119.2(10)
C10 C11 H11 118.5(12)
C12 C11 C10 120.29(12)
C12 C11 H11 121.2(12)
C11 C12 H12 120.7(10)
C11 C12 C13 119.49(12)
C13 C12 H12 119.8(10)
C12 C13 H13 120.9(12)
C12 C13 C14 120.03(13)
C14 C13 H13 119.1(12)
C9 C14 H14 120.4(10)
C13 C14 C9 121.45(12)
C13 C14 H14 118.1(10)
C16 C15 Si2 177.06(10)
C15 C16 Si5 177.02(10)
Si5 C17 H17A 110.6(12)
Si5 C17 H17B 107.4(12)
Si5 C17 H17C 110.7(11)
H17A C17 H17B 109.5(16)
H17A C17 H17C 107.9(16)
H17B C17 H17C 110.8(16)
Si5 C18 H18A 110.4(12)
Si5 C18 H18B 110.8(11)
Si5 C18 H18C 108.9(12)
H18A C18 H18B 109.0(16)
H18A C18 H18C 106.7(16)
H18B C18 H18C 111.0(16)
Si5 C19 H19A 108.1(12)
Si5 C19 H19B 111.2(12)
Si5 C19 H19C 110.2(12)
H19A C19 H19B 110.3(17)
H19A C19 H19C 108.4(17)
H19B C19 H19C 108.6(17)
C21 C20 Si2 123.34(9)
C21 C20 C25 117.72(11)
C25 C20 Si2 118.92(9)
C20 C21 H21 120.2(9)
C22 C21 C20 121.16(11)
C22 C21 H21 118.6(9)
C21 C22 H22 119.0(10)
C23 C22 C21 119.91(12)
C23 C22 H22 121.1(10)
C22 C23 H23 119.6(10)
C24 C23 C22 119.97(12)
C24 C23 H23 120.4(10)
C23 C24 H24 121.0(10)
C23 C24 C25 119.98(12)
C25 C24 H24 119.0(10)
C20 C25 H25 120.0(9)
C24 C25 C20 121.25(12)
C24 C25 H25 118.7(9)
C27 C26 Si3 175.48(11)
C26 C27 Si6 177.16(11)
Si6 C28 H28A 105.5(15)
Si6 C28 H28B 108.0(15)
Si6 C28 H28C 109.2(19)
H28A C28 H28B 108(2)
H28A C28 H28C 115(2)
H28B C28 H28C 111(2)
Si6 C29 H29A 111.6(14)
Si6 C29 H29B 111.8(15)
Si6 C29 H29C 109.9(16)
H29A C29 H29B 107(2)
H29A C29 H29C 109.8(19)
H29B C29 H29C 107(2)
Si6 C30 H30A 110.6(11)
Si6 C30 H30B 107.8(13)
Si6 C30 H30C 111.1(13)
H30A C30 H30B 111.0(17)
H30A C30 H30C 109.6(17)
H30B C30 H30C 106.7(18)
C32 C31 Si3 121.70(8)
C32 C31 C36 117.61(10)
C36 C31 Si3 120.68(8)
C31 C32 H32 119.6(9)
C33 C32 C31 121.18(11)
C33 C32 H32 119.2(9)
C32 C33 H33 119.3(10)
C34 C33 C32 120.19(11)
C34 C33 H33 120.4(10)
C33 C34 H34 119.7(10)
C35 C34 C33 119.67(11)
C35 C34 H34 120.5(10)
C34 C35 H35 120.6(10)
C34 C35 C36 120.12(12)
C36 C35 H35 119.3(10)
C31 C36 H36 120.0(9)
C35 C36 C31 121.21(11)
C35 C36 H36 118.8(9)

loop_
_geom_bond_atom_site_label_1
_geom_bond_atom_site_label_2
_geom_bond_distance
Si1 C1 1.8776(11)
Si1 C3 1.8750(11)
Si1 C4 1.8407(11)
Si1 C9 1.8769(11)
Si2 C1 1.8628(11)
Si2 C2 1.8599(12)
Si2 C15 1.8423(11)
Si2 C20 1.8700(11)
Si3 C2 1.8694(11)
Si3 C3 1.8732(11)
Si3 C26 1.8403(12)
Si3 C31 1.8683(11)
Si4 C5 1.8455(12)
Si4 C6 1.8577(14)
Si4 C7 1.8614(13)
Si4 C8 1.8619(15)
Si5 C16 1.8511(12)
Si5 C17 1.8604(16)
Si5 C18 1.8618(14)
Si5 C19 1.8562(14)
Si6 C27 1.8440(13)
Si6 C28 1.8596(19)
Si6 C29 1.861(2)
Si6 C30 1.8530(15)
C1 H1A 0.967(16)
C1 H1B 0.956(15)
C2 H2A 0.942(17)
C2 H2B 0.925(18)
C3 H3A 0.946(16)
C3 H3B 0.962(16)
C4 C5 1.2081(16)
C6 H6A 0.970(19)
C6 H6B 0.96(2)
C6 H6C 0.93(2)
C7 H7A 0.960(18)
C7 H7B 0.983(19)
C7 H7C 0.985(17)
C8 H8A 0.96(2)
C8 H8B 0.94(2)
C8 H8C 0.93(2)
C9 C10 1.3900(16)
C9 C14 1.3992(16)
C10 H10 0.954(17)
C10 C11 1.3925(17)
C11 H11 0.95(2)
C11 C12 1.3785(19)
C12 H12 0.943(17)
C12 C13 1.385(2)
C13 H13 0.97(2)
C13 C14 1.3884(19)
C14 H14 0.953(17)
C15 C16 1.2078(17)
C17 H17A 0.95(2)
C17 H17B 0.98(2)
C17 H17C 0.99(2)
C18 H18A 0.97(2)
C18 H18B 0.98(2)
C18 H18C 0.98(2)
C19 H19A 0.95(2)
C19 H19B 1.00(2)
C19 H19C 0.97(2)
C20 C21 1.3983(15)
C20 C25 1.4011(16)
C21 H21 0.962(16)
C21 C22 1.3910(17)
C22 H22 0.952(16)
C22 C23 1.3862(19)
C23 H23 0.920(16)
C23 C24 1.385(2)
C24 H24 0.945(17)
C24 C25 1.3869(18)
C25 H25 0.964(16)
C26 C27 1.2080(17)
C28 H28A 0.97(3)
C28 H28B 0.92(3)
C28 H28C 0.97(3)
C29 H29A 0.96(2)
C29 H29B 0.96(3)
C29 H29C 0.92(3)
C30 H30A 0.97(2)
C30 H30B 0.94(2)
C30 H30C 0.97(2)
C31 C32 1.3989(16)
C31 C36 1.3995(16)
C32 H32 0.937(15)
C32 C33 1.3891(17)
C33 H33 0.957(16)
C33 C34 1.3863(19)
C34 H34 0.957(16)
C34 C35 1.3828(19)
C35 H35 0.965(18)
C35 C36 1.3916(17)
C36 H36 0.984(15)

loop_
_geom_torsion_atom_site_label_1
_geom_torsion_atom_site_label_2
_geom_torsion_atom_site_label_3
_geom_torsion_atom_site_label_4
_geom_torsion
Si1 C9 C10 C11 -176.77(10)
Si1 C9 C14 C13 177.49(12)
Si2 C20 C21 C22 -178.34(8)
Si2 C20 C25 C24 178.60(10)
Si3 C31 C32 C33 -179.71(9)
Si3 C31 C36 C35 -179.31(9)
C1 Si1 C3 Si3 -26.47(7)
C1 Si1 C4 C5 -88.5(6)
C1 Si1 C9 C10 -128.70(10)
C1 Si1 C9 C14 53.96(11)
C1 Si2 C2 Si3 -28.55(8)
C1 Si2 C20 C21 111.64(9)
C1 Si2 C20 C25 -66.93(10)
C2 Si2 C1 Si1 63.70(7)
C2 Si2 C20 C21 -8.97(10)
C2 Si2 C20 C25 172.47(9)
C2 Si3 C3 Si1 59.73(7)
C2 Si3 C31 C32 -149.55(9)
C2 Si3 C31 C36 29.26(11)
C3 Si1 C1 Si2 -34.65(7)
C3 Si1 C4 C5 150.0(5)
C3 Si1 C9 C10 -4.96(11)
C3 Si1 C9 C14 177.70(10)
C3 Si3 C2 Si2 -29.51(8)
C3 Si3 C31 C32 86.88(10)
C3 Si3 C31 C36 -94.31(10)
C4 Si1 C1 Si2 -157.05(6)
C4 Si1 C3 Si3 93.02(6)
C4 Si1 C9 C10 116.35(10)
C4 Si1 C9 C14 -60.99(11)
C9 Si1 C1 Si2 89.65(7)
C9 Si1 C3 Si3 -150.14(5)
C9 Si1 C4 C5 28.9(6)
C9 C10 C11 C12 -1.0(2)
C10 C9 C14 C13 0.0(2)
C10 C11 C12 C13 0.7(2)
C11 C12 C13 C14 -0.1(2)
C12 C13 C14 C9 -0.2(2)
C14 C9 C10 C11 0.62(19)
C15 Si2 C1 Si1 -175.38(6)
C15 Si2 C2 Si3 -149.90(6)
C15 Si2 C20 C21 -129.14(9)
C15 Si2 C20 C25 52.30(10)
C20 Si2 C1 Si1 -58.42(7)
C20 Si2 C2 Si3 91.63(7)
C20 C21 C22 C23 -0.06(17)
C21 C20 C25 C24 -0.05(17)
C21 C22 C23 C24 -0.32(18)
C22 C23 C24 C25 0.51(19)
C23 C24 C25 C20 -0.33(19)
C25 C20 C21 C22 0.24(16)
C26 Si3 C2 Si2 86.18(7)
C26 Si3 C3 Si1 -56.79(7)
C26 Si3 C31 C32 -31.72(10)
C26 Si3 C31 C36 147.10(9)
C31 Si3 C2 Si2 -155.26(6)
C31 Si3 C3 Si1 -176.82(5)
C31 C32 C33 C34 -1.09(18)
C32 C31 C36 C35 -0.45(17)
C32 C33 C34 C35 -0.31(19)
C33 C34 C35 C36 1.29(19)
C34 C35 C36 C31 -0.90(19)
C36 C31 C32 C33 1.45(17)

loop_
_exptl_oxdiff_crystal_face_indexfrac_h
_exptl_oxdiff_crystal_face_indexfrac_k
_exptl_oxdiff_crystal_face_indexfrac_l
_exptl_oxdiff_crystal_face_x
_exptl_oxdiff_crystal_face_y
_exptl_oxdiff_crystal_face_z
-1.1776 18.1255 -2.9177 -0.0090 -0.0604 0.9981
-6.5164 7.0883 2.7505 0.1095 0.8393 0.5325
-6.4953 -4.8074 5.1484 0.1294 0.9860 -0.1049
0.1830 -18.2002 3.5719 0.0277 0.2030 -0.9788
6.8837 -1.6311 -4.0928 -0.1257 -0.9603 -0.2490
-0.5263 -13.5684 -5.4403 0.9705 -0.1275 -0.2048
1.8161 -11.8921 4.9925 -0.4256 0.0550 -0.9032
-0.0572 17.8127 3.9354 -0.8548 0.1126 0.5066
-3.9979 -8.9923 6.4961 -0.1413 0.7749 -0.5133
